data_2006939
loop_
_publ_author_name
'Charles F. Campana'
'Katherine W. Oliver'
'Steven J. Rettig'
'Robert C. Thompson'
'James Trotter'
'Shihua Xia'

_publ_section_title
;
 2,2,6,6-Tetramethyl-4-oxopiperidinium
 Bis(pentafluorophenyl)phosphinate
;
_journal_issue 1
_journal_name_full 'Acta Crystallographica Section C'
_journal_page_first 99
_journal_page_last 101
_journal_paper_doi 10.1107/S0108270197011281
_journal_volume 54
_journal_year 1998
_chemical_formula_moiety 'C9 H18 N O +,C12 F10 O2 P -'
_chemical_formula_sum 'C21 H18 F10 N O3 P'
_chemical_formula_weight 553.34
_space_group_IT_number 2
_symmetry_cell_setting triclinic
_symmetry_space_group_name_Hall '-P 1'
_symmetry_space_group_name_H-M 'P -1'
_audit_creation_method 'by teXsan v1.7'
_cell_angle_alpha 90.206(7)
_cell_angle_beta 108.131(5)
_cell_angle_gamma 91.112(5)
_cell_formula_units_Z 4
_cell_length_a 11.8450(10)
_cell_length_b 14.1490(10)
_cell_length_c 14.7660(10)
_cell_measurement_reflns_used 8192
_cell_measurement_temperature 193.2
_cell_measurement_theta_max 32.5
_cell_measurement_theta_min 1.5
_cell_volume 2351.3(3)
_computing_cell_refinement 'SAINT (Siemens, 1995)'
_computing_data_collection 'ASTRO (Siemens, 1995)'
_computing_data_reduction 'SAINT (Siemens, 1995)'
_computing_publication_material 'teXsan (MSC, 1995)'
_computing_structure_refinement 'teXsan (MSC, 1995)'
_computing_structure_solution 'SHELXTL (Sheldrick, 1990)'
_diffrn_ambient_temperature 193.2
_diffrn_measured_fraction_theta_full 1.00
_diffrn_measured_fraction_theta_max 1.00
_diffrn_measurement_device_type 'Siemens SMART CCD'
_diffrn_measurement_method \w
_diffrn_radiation_monochromator graphite
_diffrn_radiation_source 'X-ray tube'
_diffrn_radiation_type 'Mo K\a'
_diffrn_radiation_wavelength 0.71073
_diffrn_reflns_av_R_equivalents 0.0318
_diffrn_reflns_av_sigmaI/netI 0.100
_diffrn_reflns_limit_h_max 15
_diffrn_reflns_limit_h_min 0
_diffrn_reflns_limit_k_max 20
_diffrn_reflns_limit_k_min -20
_diffrn_reflns_limit_l_max 22
_diffrn_reflns_limit_l_min -22
_diffrn_reflns_number 31589
_diffrn_reflns_reduction_process 'Lp corrections applied'
_diffrn_reflns_theta_full 32.5
_diffrn_reflns_theta_max 32.5
_diffrn_reflns_theta_min 1.44
_exptl_absorpt_coefficient_mu 0.220
_exptl_absorpt_correction_T_max 0.957
_exptl_absorpt_correction_T_min 0.871
_exptl_absorpt_correction_type
;
semi-empirical ellipsoidal (Siemens, 1995)
;
_exptl_absorpt_process_details
;
;
_exptl_crystal_colour 'pale brown'
_exptl_crystal_density_diffrn 1.563
_exptl_crystal_density_meas ?
_exptl_crystal_description prism
_exptl_crystal_F_000 1120.00
_exptl_crystal_size_max 0.60
_exptl_crystal_size_mid 0.50
_exptl_crystal_size_min 0.20
_refine_diff_density_max 0.68
_refine_diff_density_min -0.59
_refine_ls_extinction_method none
_refine_ls_goodness_of_fit_ref 2.016
_refine_ls_hydrogen_treatment refall
_refine_ls_matrix_type full
_refine_ls_number_constraints 0
_refine_ls_number_parameters 793
_refine_ls_number_reflns 22127
_refine_ls_number_restraints 0
_refine_ls_R_factor_gt 0.060
_refine_ls_shift/esd_max 0.001
_refine_ls_structure_factor_coef Fsqd
_refine_ls_weighting_details 'w = 1/[\s^2^(Fo^2^)]'
_refine_ls_weighting_scheme sigma
_refine_ls_wR_factor_ref 0.112
_reflns_number_observed 15913
_reflns_number_total 15913
_reflns_threshold_expression I>3\s(I)
_cod_data_source_file ln1014.cif
_cod_data_source_block rt156
_cod_depositor_comments
;
The following automatic conversions were performed:

'_exptl_crystal_density_meas' value 'not measured' was changed to '?'
- the value is perceived as not measured.

Automatic conversion script
Id: cif_fix_values 3008 2015-01-20 13:52:24Z robertas 
;
_cod_original_cell_volume 2351.4(4)
_cod_original_formula_sum 'C21 H18 F10 N O3 P '
_cod_database_code 2006939

loop_
_symmetry_equiv_pos_as_xyz
'  +x,  +y,  +z'
'  -x,  -y,  -z'

loop_
_atom_site_aniso_label
_atom_site_aniso_U_11
_atom_site_aniso_U_22
_atom_site_aniso_U_33
_atom_site_aniso_U_12
_atom_site_aniso_U_13
_atom_site_aniso_U_23
P(1) .0358(2) .0233(2) .0308(2) -.0010(2) .0088(2) .0061(2)
P(2) .0375(2) .0294(2) .0354(2) -.0064(2) .0198(2) -.0008(2)
F(1) .0386(6) .0404(6) .0709(8) .0123(5) .0154(5) -.0045(5)
F(2) .0330(6) .0717(8) .0659(8) -.0109(5) .0186(5) -.0139(6)
F(3) .0667(7) .0450(7) .0509(7) -.0274(6) .0234(6) -.0066(5)
F(4) .0722(8) .0226(6) .0880(9) .0058(5) .0172(7) .0026(6)
F(5) .0340(6) .0344(6) .0732(8) .0084(5) .0075(5) .0066(5)
F(6) .0458(7) .0742(9) .0552(7) -.0052(6) .0238(5) -.0044(6)
F(7) .1040(10) .1140(10) .0531(8) -.0220(10) .0446(8) -.0162(8)
F(8) .1160(10) .1190(10) .0306(7) -.0200(10) -.0018(7) .0015(8)
F(9) .0638(8) .0588(8) .0639(8) .0050(6) -.0203(6) .0081(7)
F(10) .0440(6) .0525(7) .0572(7) .0130(5) .0091(5) .0028(6)
F(11) .0421(6) .1100(10) .0273(5) .0085(6) .0092(5) -.0139(6)
F(12) .0480(6) .0980(10) .0430(6) .0120(6) .0220(5) -.0169(6)
F(13) .0359(6) .0817(9) .0594(7) .0018(6) .0151(5) -.0110(7)
F(14) .0494(7) .1160(10) .0515(7) -.0246(7) .0110(6) -.0348(8)
F(15) .0593(7) .0950(10) .0563(7) -.0265(7) .0326(6) -.0449(7)
F(16) .0829(8) .0505(7) .0345(6) .0075(6) .0210(6) .0033(5)
F(17) .0809(9) .0624(8) .0535(8) .0159(7) .0137(6) .0265(6)
F(18) .0960(10) .0364(7) .1000(10) .0124(7) .0328(9) .0170(7)
F(19) .1430(10) .0396(7) .0845(10) -.0008(8) .0537(10) -.0136(7)
F(20) .1600(10) .0418(7) .0463(7) -.0052(8) .0477(8) -.0038(6)
O(1) .0510(7) .0238(6) .0478(7) .0037(5) .0088(6) .0092(5)
O(2) .0425(7) .0441(7) .0403(7) -.0068(6) .0193(6) .0065(6)
O(3) .0439(7) .0405(7) .0470(7) -.0152(6) .0197(6) -.0072(6)
O(4) .0497(7) .0378(7) .0428(7) -.0008(6) .0287(6) .0058(6)
O(5) .145(2) .0610(10) .138(2) .0290(10) .114(2) .0050(10)
O(6) .0710(10) .1070(10) .0332(8) -.0374(10) .0052(7) -.0116(8)
N(1) .0414(8) .0202(7) .0367(8) .0038(6) .0188(6) .0036(6)
N(2) .0249(7) .0271(7) .0234(6) .0001(5) .0103(5) .0014(5)
C(1) .0329(8) .0245(8) .0242(7) .0021(6) .0101(6) .0035(6)
C(2) .0357(9) .0316(9) .0317(8) .0037(7) .0135(7) .0001(7)
C(3) .0319(9) .0460(10) .0327(9) -.0053(8) .0138(7) -.0041(8)
C(4) .0500(10) .0328(9) .0301(8) -.0152(8) .0173(8) -.0027(7)
C(5) .0510(10) .0218(8) .0376(9) .0021(7) .0126(8) .0029(7)
C(6) .0324(9) .0291(9) .0333(8) .0029(7) .0092(7) .0039(7)
C(7) .0408(9) .0250(8) .0329(9) -.0054(7) .0082(7) .0015(7)
C(8) .0460(10) .0420(10) .0400(10) -.0109(8) .0139(8) .0006(8)
C(9) .077(2) .0590(10) .0370(10) -.0180(10) .0240(10) -.0059(10)
C(10) .080(2) .0570(10) .0300(10) -.0170(10) .0030(10) .0021(9)
C(11) .0560(10) .0380(10) .0450(10) -.0061(9) -.0065(10) .0060(9)
C(12) .0460(10) .0260(9) .0409(10) -.0018(8) .0065(8) .0046(7)
C(13) .0396(9) .0279(8) .0325(8) -.0050(7) .0174(7) -.0008(7)
C(14) .0406(10) .0430(10) .0269(8) .0004(8) .0122(7) -.0001(7)
C(15) .0440(10) .0460(10) .0324(9) .0055(8) .0188(8) -.0009(8)
C(16) .0346(9) .0460(10) .0430(10) -.0024(8) .0141(8) -.0033(8)
C(17) .0440(10) .0560(10) .0360(10) -.0140(9) .0120(8) -.0119(9)
C(18) .0490(10) .0450(10) .0366(9) -.0139(9) .0234(8) -.0155(8)
C(19) .0334(9) .0334(9) .0354(9) -.0024(7) .0170(7) .0005(7)
C(20) .0343(9) .0384(10) .0392(10) .0028(8) .0139(8) .0031(8)
C(21) .0410(10) .0480(10) .0460(10) .0062(9) .0143(9) .0144(9)
C(22) .0540(10) .0330(10) .0710(10) .0049(9) .0250(10) .0110(10)
C(23) .0750(10) .0340(10) .0620(10) -.0020(10) .0340(10) -.0073(10)
C(24) .0740(10) .0390(10) .0400(10) -.0051(10) .0291(10) .0021(8)
C(25) .0750(10) .0227(8) .0430(10) -.0042(9) .0249(10) -.0056(7)
C(26) .118(2) .0320(10) .0500(10) -.0040(10) .0490(10) -.0065(10)
C(27) .102(2) .0310(10) .086(2) .0110(10) .072(2) .0080(10)
C(28) .0530(10) .0380(10) .077(2) .0092(10) .0410(10) .0100(10)
C(29) .0372(9) .0310(9) .0490(10) .0087(7) .0172(8) .0085(8)
C(30) .094(2) .0236(10) .068(2) -.0040(10) .036(2) -.0051(10)
C(31) .075(2) .0410(10) .0490(10) -.0140(10) .0030(10) -.0070(10)
C(32) .0520(10) .0430(10) .074(2) .0190(10) .0230(10) .0210(10)
C(33) .0410(10) .0440(10) .0480(10) .0046(9) .0049(9) .0023(9)
C(34) .0365(9) .0318(9) .0303(8) .0021(7) .0170(7) -.0042(7)
C(35) .0580(10) .0360(10) .0380(10) -.0102(9) .0209(9) -.0085(8)
C(36) .0450(10) .0600(10) .0288(9) -.0233(9) .0095(8) .0023(8)
C(37) .0278(9) .0590(10) .0410(10) -.0050(9) .0016(8) .0094(10)
C(38) .0296(8) .0373(9) .0347(9) .0040(7) .0061(7) .0083(7)
C(39) .0540(10) .0460(10) .0430(10) .0010(10) .0300(10) -.0036(9)
C(40) .0460(10) .0460(10) .0470(10) .0179(10) .0170(9) .0032(10)
C(41) .0530(10) .0510(10) .0420(10) .0040(10) .0122(10) .0170(10)
C(42) .0420(10) .0430(10) .0610(10) .0154(9) .0212(10) .0080(10)

loop_
_atom_site_label
_atom_site_fract_x
_atom_site_fract_y
_atom_site_fract_z
_atom_site_U_iso_or_equiv
_atom_site_thermal_displace_type
_atom_site_calc_flag
_atom_site_calc_attached_atom
_atom_site_refinement_flags
_atom_site_occupancy
P(1) .04055(4) .15459(3) .36359(3) .03030(10) Uani d ? . 1.000
P(2) .33678(4) .34957(3) .04639(3) .03230(10) Uani d ? . 1.000
F(1) .31884(9) .17741(8) .41518(8) .0502(3) Uani d ? . 1.000
F(2) .44824(9) .33657(9) .44852(8) .0564(4) Uani d ? . 1.000
F(3) .34350(10) .50618(8) .43946(8) .0534(3) Uani d ? . 1.000
F(4) .10340(10) .51488(8) .39038(10) .0627(4) Uani d ? . 1.000
F(5) -.03059(9) .35695(7) .35168(8) .0492(3) Uani d ? . 1.000
F(6) .14924(10) .11959(9) .20781(8) .0566(4) Uani d ? . 1.000
F(7) .05020(10) .11410(10) .01863(9) .0860(5) Uani d ? . 1.000
F(8) -.18310(10) .15380(10) -.06062(9) .0944(6) Uani d ? . 1.000
F(9) -.31700(10) .19897(10) .05299(9) .0713(4) Uani d ? . 1.000
F(10) -.22343(9) .19810(8) .24026(8) .0526(3) Uani d ? . 1.000
F(11) .21958(9) .42510(10) .19429(7) .0603(4) Uani d ? . 1.000
F(12) -.00800(10) .45120(10) .17231(8) .0610(4) Uani d ? . 1.000
F(13) -.17694(9) .40235(10) .00644(8) .0590(4) Uani d ? . 1.000
F(14) -.11300(10) .32980(10) -.13960(9) .0738(4) Uani d ? . 1.000
F(15) .11450(10) .29640(10) -.11817(9) .0673(4) Uani d ? . 1.000
F(16) .37730(10) .24725(8) .23467(8) .0553(4) Uani d ? . 1.000
F(17) .41420(10) .06497(9) .27541(9) .0670(4) Uani d ? . 1.000
F(18) .41690(10) -.06087(9) .13680(10) .0767(5) Uani d ? . 1.000
F(19) .3706(2) -.00212(9) -.04600(10) .0848(5) Uani d ? . 1.000
F(20) .3327(2) .17790(9) -.08883(9) .0790(5) Uani d ? . 1.000
O(1) .11400(10) .06900(8) .38377(9) .0423(3) Uani d ? . 1.000
O(2) -.05030(10) .16987(9) .41149(8) .0410(4) Uani d ? . 1.000
O(3) .40910(10) .40365(9) .13122(9) .0427(4) Uani d ? . 1.000
O(4) .34760(10) .36875(9) -.04901(9) .0401(4) Uani d ? . 1.000
O(5) .3785(2) -.17790(10) .3236(2) .0982(8) Uani d ? . 1.000
O(6) .80910(10) .67860(10) .40486(10) .0736(5) Uani d ? . 1.000
N(1) .15040(10) -.10630(10) .45810(10) .0312(4) Uani d ? . 1.000
N(2) .57260(10) .54482(10) .18597(9) .0245(3) Uani d ? . 1.000
C(1) .13710(10) .25970(10) .38220(10) .0269(4) Uani d ? . 1.000
C(2) .26050(10) .25870(10) .40670(10) .0323(4) Uani d ? . 1.000
C(3) .32950(10) .34070(10) .42500(10) .0359(5) Uani d ? . 1.000
C(4) .2769(2) .42660(10) .42000(10) .0368(5) Uani d ? . 1.000
C(5) .1554(2) .43070(10) .39550(10) .0370(5) Uani d ? . 1.000
C(6) .08890(10) .34880(10) .37690(10) .0318(4) Uani d ? . 1.000
C(7) -.0320(2) .15760(10) .23330(10) .0337(4) Uani d ? . 1.000
C(8) .0324(2) .13680(10) .17220(10) .0426(5) Uani d ? . 1.000
C(9) -.0169(2) .1350(2) .07460(10) .0565(7) Uani d ? . 1.000
C(10) -.1352(2) .1552(2) .03430(10) .0596(7) Uani d ? . 1.000
C(11) -.2015(2) .17740(10) .09180(10) .0514(6) Uani d ? . 1.000
C(12) -.1511(2) .17750(10) .18950(10) .0394(5) Uani d ? . 1.000
C(13) .17910(10) .36160(10) .03800(10) .0320(4) Uani d ? . 1.000
C(14) .1422(2) .39880(10) .11050(10) .0364(5) Uani d ? . 1.000
C(15) .0239(2) .41230(10) .10130(10) .0391(5) Uani d ? . 1.000
C(16) -.0620(2) .38810(10) .01690(10) .0408(5) Uani d ? . 1.000
C(17) -.0297(2) .35130(10) -.05680(10) .0457(6) Uani d ? . 1.000
C(18) .0890(2) .33700(10) -.04460(10) .0416(5) Uani d ? . 1.000
C(19) .35830(10) .22320(10) .07180(10) .0327(4) Uani d ? . 1.000
C(20) .37890(10) .18870(10) .16380(10) .0367(5) Uani d ? . 1.000
C(21) .3971(2) .09510(10) .18620(10) .0447(5) Uani d ? . 1.000
C(22) .3963(2) .03090(10) .1161(2) .0515(6) Uani d ? . 1.000
C(23) .3740(2) .06080(10) .0240(2) .0544(7) Uani d ? . 1.000
C(24) .3550(2) .15490(10) .00340(10) .0485(6) Uani d ? . 1.000
C(25) .1047(2) -.16530(10) .36750(10) .0455(5) Uani d ? . 1.000
C(26) .1780(3) -.1354(2) .3027(2) .0617(8) Uani d ? . 1.000
C(27) .3089(2) -.13460(10) .3526(2) .0628(8) Uani d ? . 1.000
C(28) .3477(2) -.0743(2) .4407(2) .0514(7) Uani d ? . 1.000
C(29) .2825(2) -.09970(10) .51230(10) .0381(5) Uani d ? . 1.000
C(30) .1131(3) -.27100(10) .3875(2) .0595(8) Uani d ? . 1.000
C(31) -.0265(2) -.1405(2) .3241(2) .0590(7) Uani d ? . 1.000
C(32) .3269(2) -.1924(2) .5631(2) .0553(7) Uani d ? . 1.000
C(33) .2957(2) -.0203(2) .5850(2) .0462(6) Uani d ? . 1.000
C(34) .52870(10) .62770(10) .23010(10) .0313(4) Uani d ? . 1.000
C(35) .6349(2) .69570(10) .27200(10) .0426(5) Uani d ? . 1.000
C(36) .7475(2) .6488(2) .32810(10) .0452(5) Uani d ? . 1.000
C(37) .7832(2) .5665(2) .27980(10) .0448(5) Uani d ? . 1.000
C(38) .68300(10) .49260(10) .24250(10) .0347(4) Uani d ? . 1.000
C(39) .4743(2) .5939(2) .3059(2) .0443(6) Uani d ? . 1.000
C(40) .4342(2) .6729(2) .1492(2) .0454(6) Uani d ? . 1.000
C(41) .6628(2) .4349(2) .3230(2) .0492(6) Uani d ? . 1.000
C(42) .7095(2) .4259(2) .1708(2) .0469(6) Uani d ? . 1.000
H(1) .125(2) -.0450(10) .4390(10) .040(5) Uiso d ? . 1.000
H(2) .113(2) -.1280(10) .5010(10) .045(5) Uiso d ? . 1.000
H(3) .514(2) .5030(10) .1670(10) .033(5) Uiso d ? . 1.000
H(4) .5910(10) .5670(10) .1360(10) .026(4) Uiso d ? . 1.000
H(5) .159(2) -.073(2) .281(2) .064(7) Uiso d ? . 1.000
H(6) .158(2) -.173(2) .250(2) .075(8) Uiso d ? . 1.000
H(7) .334(2) -.006(2) .4230(10) .050(5) Uiso d ? . 1.000
H(8) .434(2) -.079(2) .4730(10) .060(6) Uiso d ? . 1.000
H(9) .062(2) -.302(2) .332(2) .084(9) Uiso d ? . 1.000
H(10) .080(2) -.288(2) .445(2) .059(6) Uiso d ? . 1.000
H(11) .197(2) -.290(2) .4030(10) .054(6) Uiso d ? . 1.000
H(12) -.063(2) -.176(2) .262(2) .070(7) Uiso d ? . 1.000
H(13) -.075(2) -.164(2) .366(2) .062(6) Uiso d ? . 1.000
H(14) -.040(2) -.072(2) .317(2) .084(8) Uiso d ? . 1.000
H(15) .402(2) -.180(2) .617(2) .076(8) Uiso d ? . 1.000
H(16) .272(2) -.217(2) .5980(10) .059(6) Uiso d ? . 1.000
H(17) .334(2) -.237(2) .519(2) .059(7) Uiso d ? . 1.000
H(18) .375(2) -.007(2) .6140(10) .054(6) Uiso d ? . 1.000
H(19) .254(2) -.035(2) .633(2) .059(6) Uiso d ? . 1.000
H(20) .264(2) .035(2) .5540(10) .048(6) Uiso d ? . 1.000
H(21) .646(2) .727(2) .218(2) .062(6) Uiso d ? . 1.000
H(22) .613(2) .737(2) .306(2) .054(6) Uiso d ? . 1.000
H(23) .811(2) .5920(10) .2280(10) .043(5) Uiso d ? . 1.000
H(24) .850(2) .5360(10) .3240(10) .046(5) Uiso d ? . 1.000
H(25) .432(2) .641(2) .3160(10) .053(6) Uiso d ? . 1.000
H(26) .416(2) .543(2) .2770(10) .045(5) Uiso d ? . 1.000
H(27) .533(2) .5770(10) .3660(10) .050(6) Uiso d ? . 1.000
H(28) .410(2) .732(2) .1710(10) .055(6) Uiso d ? . 1.000
H(29) .361(2) .626(2) .1230(10) .057(6) Uiso d ? . 1.000
H(30) .464(2) .6900(10) .0980(10) .050(6) Uiso d ? . 1.000
H(31) .731(2) .389(2) .348(2) .073(7) Uiso d ? . 1.000
H(32) .590(2) .398(2) .302(2) .064(7) Uiso d ? . 1.000
H(33) .655(2) .472(2) .372(2) .057(7) Uiso d ? . 1.000
H(34) .783(2) .394(2) .2030(10) .058(6) Uiso d ? . 1.000
H(35) .647(2) .373(2) .1520(10) .056(6) Uiso d ? . 1.000
H(36) .721(2) .466(2) .116(2) .062(6) Uiso d ? . 1.000

loop_
_atom_type_symbol
_atom_type_scat_dispersion_real
_atom_type_scat_dispersion_imag
_atom_type_scat_source
C 0.003 0.002
;International Tables for Crystallography
(1992, Vol. C, Tables 4.2.6.8 and 6.1.1.1)
;
H 0.000 0.000
;International Tables for Crystallography
(1992, Vol. C, Table 6.1.1.2)
;
N 0.006 0.003
;International Tables for Crystallography
(1992, Vol. C, Tables 4.2.6.8 and 6.1.1.1)
;
O 0.011 0.006
;International Tables for Crystallography
(1992, Vol. C, Tables 4.2.6.8 and 6.1.1.1)
;
F 0.017 0.010
;International Tables for Crystallography
(1992, Vol. C, Tables 4.2.6.8 and 6.1.1.1)
;
P 0.102 0.094
;International Tables for Crystallography
(1992, Vol. C, Tables 4.2.6.8 and 6.1.1.1)
;

loop_
_geom_angle_atom_site_label_1
_geom_angle_atom_site_label_2
_geom_angle_atom_site_label_3
_geom_angle
_geom_angle_publ_flag
O(1) P(1) O(2) 120.31(7) yes
O(1) P(1) C(1) 109.49(7) yes
O(1) P(1) C(7) 107.03(8) yes
O(2) P(1) C(1) 108.43(7) yes
O(2) P(1) C(7) 108.69(8) yes
C(1) P(1) C(7) 101.20(7) yes
O(3) P(2) O(4) 120.95(7) yes
O(3) P(2) C(13) 107.90(7) yes
O(3) P(2) C(19) 108.16(8) yes
O(4) P(2) C(13) 107.54(7) yes
O(4) P(2) C(19) 109.16(7) yes
C(13) P(2) C(19) 101.37(7) yes
C(25) N(1) C(29) 120.80(10) yes
C(25) N(1) H(1) 104.0(10) no
C(25) N(1) H(2) 108.0(10) no
C(29) N(1) H(1) 107.0(10) no
C(29) N(1) H(2) 106.0(10) no
H(1) N(1) H(2) 108.0(10) no
C(34) N(2) C(38) 120.50(10) no
C(34) N(2) H(3) 107.0(10) no
C(34) N(2) H(4) 107.0(10) no
C(38) N(2) H(3) 107.0(10) no
C(38) N(2) H(4) 103.0(10) no
H(3) N(2) H(4) 109.0(10) no
P(1) C(1) C(2) 124.90(10) no
P(1) C(1) C(6) 120.00(10) no
C(2) C(1) C(6) 115.10(10) no
F(1) C(2) C(1) 121.40(10) no
F(1) C(2) C(3) 116.40(10) no
C(1) C(2) C(3) 122.3(2) no
F(2) C(3) C(2) 120.3(2) no
F(2) C(3) C(4) 119.7(2) no
C(2) C(3) C(4) 120.0(2) no
F(3) C(4) C(3) 120.2(2) no
F(3) C(4) C(5) 120.2(2) no
C(3) C(4) C(5) 119.5(2) no
F(4) C(5) C(4) 119.8(2) no
F(4) C(5) C(6) 120.8(2) no
C(4) C(5) C(6) 119.5(2) no
F(5) C(6) C(1) 119.40(10) no
F(5) C(6) C(5) 117.00(10) no
C(1) C(6) C(5) 123.60(10) no
P(1) C(7) C(8) 119.90(10) no
P(1) C(7) C(12) 124.50(10) no
C(8) C(7) C(12) 115.5(2) no
F(6) C(8) C(7) 119.8(2) no
F(6) C(8) C(9) 117.2(2) no
C(7) C(8) C(9) 123.0(2) no
F(7) C(9) C(8) 120.3(2) no
F(7) C(9) C(10) 120.1(2) no
C(8) C(9) C(10) 119.6(2) no
F(8) C(10) C(9) 119.6(2) no
F(8) C(10) C(11) 120.9(2) no
C(9) C(10) C(11) 119.4(2) no
F(9) C(11) C(10) 120.0(2) no
F(9) C(11) C(12) 119.8(2) no
C(10) C(11) C(12) 120.2(2) no
F(10) C(12) C(7) 121.6(2) no
F(10) C(12) C(11) 116.1(2) no
C(7) C(12) C(11) 122.3(2) no
P(2) C(13) C(14) 123.30(10) no
P(2) C(13) C(18) 121.20(10) no
C(14) C(13) C(18) 115.4(2) no
F(11) C(14) C(13) 121.8(2) no
F(11) C(14) C(15) 115.60(10) no
C(13) C(14) C(15) 122.6(2) no
F(12) C(15) C(14) 120.8(2) no
F(12) C(15) C(16) 119.6(2) no
C(14) C(15) C(16) 119.6(2) no
F(13) C(16) C(15) 120.2(2) no
F(13) C(16) C(17) 120.0(2) no
C(15) C(16) C(17) 119.8(2) no
F(14) C(17) C(16) 119.8(2) no
F(14) C(17) C(18) 121.0(2) no
C(16) C(17) C(18) 119.1(2) no
F(15) C(18) C(13) 120.4(2) no
F(15) C(18) C(17) 116.2(2) no
C(13) C(18) C(17) 123.4(2) no
P(2) C(19) C(20) 121.30(10) no
P(2) C(19) C(24) 124.00(10) no
C(20) C(19) C(24) 114.8(2) no
F(16) C(20) C(19) 120.1(2) no
F(16) C(20) C(21) 116.7(2) no
C(19) C(20) C(21) 123.2(2) no
F(17) C(21) C(20) 121.0(2) no
F(17) C(21) C(22) 119.4(2) no
C(20) C(21) C(22) 119.6(2) no
F(18) C(22) C(21) 120.7(2) no
F(18) C(22) C(23) 119.8(2) no
C(21) C(22) C(23) 119.5(2) no
F(19) C(23) C(22) 120.1(2) no
F(19) C(23) C(24) 120.2(2) no
C(22) C(23) C(24) 119.7(2) no
F(20) C(24) C(19) 121.1(2) no
F(20) C(24) C(23) 115.7(2) no
C(19) C(24) C(23) 123.2(2) no
N(1) C(25) C(26) 106.9(2) yes
N(1) C(25) C(30) 112.1(2) yes
N(1) C(25) C(31) 105.6(2) yes
C(26) C(25) C(30) 111.6(2) yes
C(26) C(25) C(31) 111.6(2) yes
C(30) C(25) C(31) 108.9(2) yes
C(25) C(26) C(27) 112.9(2) yes
C(25) C(26) H(5) 109.0(10) no
C(25) C(26) H(6) 109.0(10) no
C(27) C(26) H(5) 106.0(10) no
C(27) C(26) H(6) 111.0(10) no
H(5) C(26) H(6) 106.0(10) no
O(5) C(27) C(26) 123.1(3) yes
O(5) C(27) C(28) 122.5(3) yes
C(26) C(27) C(28) 114.3(2) yes
C(27) C(28) C(29) 112.9(2) yes
C(27) C(28) H(7) 109.0(10) no
C(27) C(28) H(8) 111.0(10) no
C(29) C(28) H(7) 108.0(10) no
C(29) C(28) H(8) 108.0(10) no
H(7) C(28) H(8) 105.0(10) no
N(1) C(29) C(28) 107.6(2) yes
N(1) C(29) C(32) 111.3(2) yes
N(1) C(29) C(33) 105.30(10) yes
C(28) C(29) C(32) 111.3(2) yes
C(28) C(29) C(33) 110.9(2) yes
C(32) C(29) C(33) 110.2(2) yes
C(25) C(30) H(9) 106.0(10) no
C(25) C(30) H(10) 110.0(10) no
C(25) C(30) H(11) 109.0(10) no
H(9) C(30) H(10) 107.0(10) no
H(9) C(30) H(11) 113(2) no
H(10) C(30) H(11) 109.0(10) no
C(25) C(31) H(12) 110.0(10) no
C(25) C(31) H(13) 110.0(10) no
C(25) C(31) H(14) 113.0(10) no
H(12) C(31) H(13) 103.0(10) no
H(12) C(31) H(14) 111.0(10) no
H(13) C(31) H(14) 106.0(10) no
C(29) C(32) H(15) 109.0(10) no
C(29) C(32) H(16) 111.0(10) no
C(29) C(32) H(17) 109.0(10) no
H(15) C(32) H(16) 102.0(10) no
H(15) C(32) H(17) 114.0(10) no
H(16) C(32) H(17) 109.0(10) no
C(29) C(33) H(18) 109.0(10) no
C(29) C(33) H(19) 112.0(10) no
C(29) C(33) H(20) 109.0(10) no
H(18) C(33) H(19) 111.0(10) no
H(18) C(33) H(20) 105.0(10) no
H(19) C(33) H(20) 108.0(10) no
N(2) C(34) C(35) 107.40(10) no
N(2) C(34) C(39) 110.70(10) no
N(2) C(34) C(40) 105.70(10) no
C(35) C(34) C(39) 111.8(2) no
C(35) C(34) C(40) 111.3(2) no
C(39) C(34) C(40) 109.7(2) no
C(34) C(35) C(36) 114.7(2) no
C(34) C(35) H(21) 104.0(10) no
C(34) C(35) H(22) 107.0(10) no
C(36) C(35) H(21) 110.0(10) no
C(36) C(35) H(22) 111.0(10) no
H(21) C(35) H(22) 107.0(10) no
O(6) C(36) C(35) 122.4(2) no
O(6) C(36) C(37) 121.9(2) no
C(35) C(36) C(37) 115.6(2) no
C(36) C(37) C(38) 113.00(10) no
C(36) C(37) H(23) 107.0(10) no
C(36) C(37) H(24) 109.0(10) no
C(38) C(37) H(23) 111.0(10) no
C(38) C(37) H(24) 108.0(10) no
H(23) C(37) H(24) 106.0(10) no
N(2) C(38) C(37) 107.40(10) no
N(2) C(38) C(41) 112.40(10) no
N(2) C(38) C(42) 105.10(10) no
C(37) C(38) C(41) 111.6(2) no
C(37) C(38) C(42) 111.1(2) no
C(41) C(38) C(42) 109.1(2) no
C(34) C(39) H(25) 106.0(10) no
C(34) C(39) H(26) 107.0(10) no
C(34) C(39) H(27) 113.0(10) no
H(25) C(39) H(26) 105.0(10) no
H(25) C(39) H(27) 109.0(10) no
H(26) C(39) H(27) 113.0(10) no
C(34) C(40) H(28) 109.0(10) no
C(34) C(40) H(29) 110.0(10) no
C(34) C(40) H(30) 111.0(10) no
H(28) C(40) H(29) 110.0(10) no
H(28) C(40) H(30) 105.0(10) no
H(29) C(40) H(30) 109.0(10) no
C(38) C(41) H(31) 109.0(10) no
C(38) C(41) H(32) 112.0(10) no
C(38) C(41) H(33) 112.0(10) no
H(31) C(41) H(32) 107.0(10) no
H(31) C(41) H(33) 110.0(10) no
H(32) C(41) H(33) 104.0(10) no
C(38) C(42) H(34) 107.0(10) no
C(38) C(42) H(35) 110.0(10) no
C(38) C(42) H(36) 107.0(10) no
H(34) C(42) H(35) 104.0(10) no
H(34) C(42) H(36) 110.0(10) no
H(35) C(42) H(36) 116.0(10) no

loop_
_geom_bond_atom_site_label_1
_geom_bond_atom_site_label_2
_geom_bond_site_symmetry_1
_geom_bond_site_symmetry_2
_geom_bond_distance
_geom_bond_publ_flag
P(1) O(1) . . 1.4810(10) yes
P(1) O(2) . . 1.4790(10) yes
P(1) C(1) . . 1.825(2) yes
P(1) C(7) . . 1.847(2) yes
P(2) O(3) . . 1.4790(10) yes
P(2) O(4) . . 1.4790(10) yes
P(2) C(13) . . 1.845(2) yes
P(2) C(19) . . 1.834(2) yes
F(1) C(2) . . 1.340(2) no
F(2) C(3) . . 1.342(2) no
F(3) C(4) . . 1.340(2) no
F(4) C(5) . . 1.344(2) no
F(5) C(6) . . 1.354(2) no
F(6) C(8) . . 1.347(2) no
F(7) C(9) . . 1.348(3) no
F(8) C(10) . . 1.338(2) no
F(9) C(11) . . 1.350(2) no
F(10) C(12) . . 1.337(2) no
F(11) C(14) . . 1.336(2) no
F(12) C(15) . . 1.340(2) no
F(13) C(16) . . 1.340(2) no
F(14) C(17) . . 1.340(2) no
F(15) C(18) . . 1.345(2) no
F(16) C(20) . . 1.337(2) no
F(17) C(21) . . 1.341(2) no
F(18) C(22) . . 1.344(2) no
F(19) C(23) . . 1.353(2) no
F(20) C(24) . . 1.346(2) no
O(5) C(27) . . 1.214(3) yes
O(6) C(36) . . 1.211(2) no
N(1) C(25) . . 1.518(2) yes
N(1) C(29) . . 1.521(2) yes
N(1) H(1) . . .94(2) no
N(1) H(2) . . .92(2) no
N(2) C(34) . . 1.517(2) no
N(2) C(38) . . 1.522(2) no
N(2) H(3) . . .88(2) no
N(2) H(4) . . .89(2) no
C(1) C(2) . . 1.392(2) no
C(1) C(6) . . 1.387(2) no
C(2) C(3) . . 1.383(2) no
C(3) C(4) . . 1.368(3) no
C(4) C(5) . . 1.372(3) no
C(5) C(6) . . 1.366(2) no
C(7) C(8) . . 1.385(3) no
C(7) C(12) . . 1.392(2) no
C(8) C(9) . . 1.376(3) no
C(9) C(10) . . 1.378(3) no
C(10) C(11) . . 1.363(3) no
C(11) C(12) . . 1.380(3) no
C(13) C(14) . . 1.382(2) no
C(13) C(18) . . 1.386(2) no
C(14) C(15) . . 1.382(2) no
C(15) C(16) . . 1.378(3) no
C(16) C(17) . . 1.367(3) no
C(17) C(18) . . 1.380(3) no
C(19) C(20) . . 1.395(2) no
C(19) C(24) . . 1.387(3) no
C(20) C(21) . . 1.372(3) no
C(21) C(22) . . 1.371(3) no
C(22) C(23) . . 1.372(3) no
C(23) C(24) . . 1.374(3) no
C(25) C(26) . . 1.535(3) yes
C(25) C(30) . . 1.525(3) yes
C(25) C(31) . . 1.533(3) yes
C(26) C(27) . . 1.495(4) yes
C(26) H(5) . . .95(2) no
C(26) H(6) . . .91(3) no
C(27) C(28) . . 1.496(3) yes
C(28) C(29) . . 1.532(3) yes
C(28) H(7) . . 1.00(2) no
C(28) H(8) . . .99(2) no
C(29) C(32) . . 1.532(3) yes
C(29) C(33) . . 1.522(3) yes
C(30) H(9) . . .95(3) no
C(30) H(10) . . 1.06(2) no
C(30) H(11) . . 1.00(2) no
C(31) H(12) . . 1.01(2) no
C(31) H(13) . . 1.02(2) no
C(31) H(14) . . .98(3) no
C(32) H(15) . . 1.00(3) no
C(32) H(16) . . 1.00(2) no
C(32) H(17) . . .93(2) no
C(33) H(18) . . .92(2) no
C(33) H(19) . . 1.00(2) no
C(33) H(20) . . .93(2) no
C(34) C(35) . . 1.535(3) no
C(34) C(39) . . 1.527(2) no
C(34) C(40) . . 1.513(3) no
C(35) C(36) . . 1.502(3) no
C(35) H(21) . . .96(2) no
C(35) H(22) . . .86(2) no
C(36) C(37) . . 1.498(3) no
C(37) C(38) . . 1.532(3) no
C(37) H(23) . . .98(2) no
C(37) H(24) . . .96(2) no
C(38) C(41) . . 1.521(3) no
C(38) C(42) . . 1.523(3) no
C(39) H(25) . . .89(2) no
C(39) H(26) . . .99(2) no
C(39) H(27) . . .97(2) no
C(40) H(28) . . .97(2) no
C(40) H(29) . . 1.05(2) no
C(40) H(30) . . .96(2) no
C(41) H(31) . . 1.02(2) no
C(41) H(32) . . .97(2) no
C(41) H(33) . . .92(2) no
C(42) H(34) . . .97(2) no
C(42) H(35) . . 1.02(2) no
C(42) H(36) . . 1.03(2) no

loop_
_geom_contact_atom_site_label_1
_geom_contact_atom_site_label_2
_geom_contact_distance
_geom_contact_site_symmetry_2
_geom_contact_publ_flag
F(1) F(17) 3.093(2) . no
F(1) F(16) 3.115(2) . no
F(1) C(28) 3.594(2) . no
F(2) F(16) 3.249(2) . no
F(2) F(3) 3.315(2) 2_666 no
F(2) C(32) 3.432(3) 2_656 no
F(2) C(39) 3.582(3) 2_666 no
F(3) C(39) 3.111(2) . no
F(3) F(3) 3.587(2) 2_666 no
F(4) C(30) 3.030(2) 1_565 no
F(4) F(12) 3.195(2) . no
F(5) F(12) 3.052(2) . no
F(5) C(42) 3.547(2) 1_455 no
F(6) C(21) 3.077(2) . no
F(6) F(17) 3.098(2) . no
F(6) C(20) 3.128(2) . no
F(6) F(16) 3.140(2) . no
F(7) C(18) 3.356(3) . no
F(7) F(7) 3.402(3) 2 no
F(7) F(15) 3.497(2) . no
F(7) C(17) 3.591(3) . no
F(8) F(18) 2.928(2) 2 no
F(8) F(14) 2.966(2) . no
F(8) C(17) 3.295(3) . no
F(8) C(22) 3.509(3) 2 no
F(9) F(19) 2.839(2) 2 no
F(9) F(18) 3.299(2) 2 no
F(9) C(40) 3.418(2) 2_565 no
F(9) F(13) 3.471(2) . no
F(10) C(42) 3.419(2) 1_455 no
F(10) C(32) 3.486(3) 2_556 no
F(11) C(4) 3.188(2) . no
F(11) C(5) 3.289(2) . no
F(11) C(3) 3.472(2) . no
F(12) C(6) 3.237(2) . no
F(12) C(5) 3.279(2) . no
F(12) C(42) 3.351(2) 1_455 no
F(12) C(17) 3.373(3) 2_565 no
F(12) F(14) 3.488(2) 2_565 no
F(12) C(18) 3.534(3) 2_565 no
F(13) C(42) 3.139(2) 1_455 no
F(13) C(40) 3.346(3) 2_565 no
F(13) C(14) 3.391(2) 2_565 no
F(13) C(13) 3.405(2) 2_565 no
F(13) C(11) 3.467(2) . no
F(13) C(10) 3.549(3) . no
F(14) C(26) 3.560(3) 2 no
F(15) C(37) 3.560(2) 2_665 no
F(16) C(2) 3.253(2) . no
F(16) C(3) 3.311(2) . no
F(17) C(27) 3.406(2) . no
F(17) C(28) 3.411(2) . no
F(17) C(33) 3.484(3) 2_656 no
F(17) O(5) 3.555(2) . no
F(18) F(19) 3.309(2) 2_655 no
F(18) O(5) 3.367(2) . no
F(19) F(19) 2.940(4) 2_655 no
F(19) C(23) 3.072(3) 2_655 no
F(19) C(11) 3.094(3) 2 no
F(19) C(22) 3.269(3) 2_655 no
F(19) C(10) 3.545(3) 2 no
F(20) C(35) 3.364(2) 2_665 no
O(1) N(1) 2.704(2) . no
O(1) C(26) 3.317(3) . no
O(1) C(25) 3.321(2) . no
O(1) C(29) 3.338(2) . no
O(1) C(31) 3.348(3) . no
O(1) C(33) 3.349(3) . no
O(1) C(28) 3.356(3) . no
O(2) N(1) 2.704(2) 2_556 no
O(2) C(29) 3.411(2) 2_556 no
O(2) C(32) 3.432(3) 2_556 no
O(2) C(25) 3.518(2) 2_556 no
O(2) C(33) 3.575(3) 2_556 no
O(2) C(30) 3.578(3) 2_556 no
O(3) N(2) 2.694(2) . no
O(3) C(38) 3.364(2) . no
O(3) C(42) 3.430(3) . no
O(3) C(41) 3.448(3) . no
O(3) C(34) 3.563(2) . no
O(4) N(2) 2.765(2) 2_665 no
O(4) C(42) 3.389(3) 2_665 no
O(4) C(38) 3.401(2) 2_665 no
O(4) C(37) 3.413(2) 2_665 no
O(4) C(40) 3.413(2) 2_665 no
O(4) C(34) 3.427(2) 2_665 no
O(4) C(35) 3.483(2) 2_665 no
O(5) C(39) 3.479(3) 1_545 no
O(5) C(40) 3.550(3) 1_545 no
O(6) C(6) 3.098(2) 2_666 no
O(6) C(1) 3.125(2) 2_666 no
O(6) C(5) 3.247(2) 2_666 no
O(6) C(2) 3.264(2) 2_666 no
O(6) C(4) 3.399(2) 2_666 no
O(6) C(3) 3.411(2) 2_666 no
C(10) C(16) 3.422(3) . no
C(10) C(17) 3.466(3) . no
C(14) C(16) 3.546(3) 2_565 no
C(15) C(17) 3.414(3) 2_565 no
C(15) C(16) 3.421(3) 2_565 no
C(16) C(16) 3.568(4) 2_565 no
F(1) H(7) 2.61(2) . no
F(2) H(17) 2.87(2) 2_656 no
F(2) H(27) 2.94(2) 2_666 no
F(3) H(33) 2.79(2) 2_666 no
F(3) H(26) 2.83(2) . no
F(3) H(27) 2.94(2) . no
F(4) H(9) 2.74(3) 1_565 no
F(4) H(24) 2.88(2) 1_455 no
F(4) H(11) 2.94(2) 1_565 no
F(4) H(10) 2.94(2) 1_565 no
F(5) H(34) 2.64(2) 1_455 no
F(5) H(31) 2.86(2) 1_455 no
F(5) H(24) 2.89(2) 1_455 no
F(6) H(5) 2.92(2) . no
F(8) H(6) 2.91(2) 2 no
F(9) H(30) 2.86(2) 2_565 no
F(9) H(35) 2.96(2) 1_455 no
F(10) H(16) 2.65(2) 2_556 no
F(10) H(34) 2.83(2) 1_455 no
F(11) H(26) 2.79(2) . no
F(12) H(34) 2.76(2) 1_455 no
F(13) H(29) 2.43(2) 2_565 no
F(13) H(36) 2.49(2) 1_455 no
F(14) H(6) 2.69(3) 2 no
F(15) H(23) 2.61(2) 2_665 no
F(15) H(12) 2.63(3) 2 no
F(17) H(18) 2.67(2) 2_656 no
F(17) H(15) 2.76(3) 2_656 no
F(18) H(28) 2.98(2) 1_545 no
F(20) H(21) 2.41(2) 2_665 no
O(1) H(1) 1.80(2) . no
O(1) H(20) 2.64(2) . no
O(1) H(14) 2.65(3) . no
O(1) H(5) 2.67(2) . no
O(1) H(7) 2.72(2) . no
O(2) H(2) 1.78(2) 2_556 no
O(2) H(16) 2.69(2) 2_556 no
O(2) H(10) 2.81(2) 2_556 no
O(2) H(19) 2.95(2) 2_556 no
O(3) H(3) 1.82(2) . no
O(3) H(32) 2.76(2) . no
O(3) H(35) 2.79(2) . no
O(3) H(26) 2.90(2) . no
O(4) H(4) 1.89(2) 2_665 no
O(4) H(36) 2.58(2) 2_665 no
O(4) H(30) 2.70(2) 2_665 no
O(4) H(23) 2.79(2) 2_665 no
O(4) H(21) 2.85(2) 2_665 no
O(5) H(25) 2.66(2) 1_545 no
O(5) H(28) 2.71(2) 1_545 no
O(6) H(13) 2.75(2) 1_665 no
H(16) H(31) 2.56(3) 2_656 no

loop_
_geom_torsion_atom_site_label_1
_geom_torsion_atom_site_label_2
_geom_torsion_atom_site_label_3
_geom_torsion_atom_site_label_4
_geom_torsion
_geom_torsion_publ_flag
P(1) C(1) C(2) F(1) 2.6(2) no
P(1) C(1) C(2) C(3) -176.30(10) no
P(1) C(1) C(6) F(5) -4.3(2) no
P(1) C(1) C(6) C(5) 175.90(10) no
P(1) C(7) C(8) F(6) -3.7(2) no
P(1) C(7) C(8) C(9) 178.0(2) no
P(1) C(7) C(12) F(10) 1.3(2) no
P(1) C(7) C(12) C(11) -178.90(10) no
P(2) C(13) C(14) F(11) -3.0(2) no
P(2) C(13) C(14) C(15) 176.30(10) no
P(2) C(13) C(18) F(15) 5.4(2) no
P(2) C(13) C(18) C(17) -175.0(2) no
P(2) C(19) C(20) F(16) 3.4(2) no
P(2) C(19) C(20) C(21) -179.10(10) no
P(2) C(19) C(24) F(20) -1.4(3) no
P(2) C(19) C(24) C(23) 178.5(2) no
F(1) C(2) C(1) C(6) 179.40(10) no
F(1) C(2) C(3) F(2) 1.0(2) no
F(1) C(2) C(3) C(4) -178.50(10) no
F(2) C(3) C(2) C(1) 179.90(10) no
F(2) C(3) C(4) F(3) -0.7(2) no
F(2) C(3) C(4) C(5) 179.70(10) no
F(3) C(4) C(3) C(2) 178.80(10) no
F(3) C(4) C(5) F(4) 0.5(2) no
F(3) C(4) C(5) C(6) -179.30(10) no
F(4) C(5) C(4) C(3) -179.90(10) no
F(4) C(5) C(6) F(5) 1.2(2) no
F(4) C(5) C(6) C(1) -179.10(10) no
F(5) C(6) C(1) C(2) 178.70(10) no
F(5) C(6) C(5) C(4) -179.10(10) no
F(6) C(8) C(7) C(12) 177.9(2) no
F(6) C(8) C(9) F(7) 1.7(3) no
F(6) C(8) C(9) C(10) -177.9(2) no
F(7) C(9) C(8) C(7) -179.9(2) no
F(7) C(9) C(10) F(8) 0.1(3) no
F(7) C(9) C(10) C(11) -179.1(2) no
F(8) C(10) C(9) C(8) 179.8(2) no
F(8) C(10) C(11) F(9) -0.4(3) no
F(8) C(10) C(11) C(12) 179.2(2) no
F(9) C(11) C(10) C(9) 178.8(2) no
F(9) C(11) C(12) F(10) 1.1(3) no
F(9) C(11) C(12) C(7) -178.7(2) no
F(10) C(12) C(7) C(8) 179.6(2) no
F(10) C(12) C(11) C(10) -178.6(2) no
F(11) C(14) C(13) C(18) 179.6(2) no
F(11) C(14) C(15) F(12) 1.2(3) no
F(11) C(14) C(15) C(16) 179.4(2) no
F(12) C(15) C(14) C(13) -178.1(2) no
F(12) C(15) C(16) F(13) -0.6(3) no
F(12) C(15) C(16) C(17) 177.9(2) no
F(13) C(16) C(15) C(14) -178.8(2) no
F(13) C(16) C(17) F(14) 0.1(3) no
F(13) C(16) C(17) C(18) -179.9(2) no
F(14) C(17) C(16) C(15) -178.4(2) no
F(14) C(17) C(18) F(15) -3.2(3) no
F(14) C(17) C(18) C(13) 177.2(2) no
F(15) C(18) C(13) C(14) -177.1(2) no
F(15) C(18) C(17) C(16) 176.9(2) no
F(16) C(20) C(19) C(24) -176.2(2) no
F(16) C(20) C(21) F(17) -1.0(3) no
F(16) C(20) C(21) C(22) 178.1(2) no
F(17) C(21) C(20) C(19) -178.7(2) no
F(17) C(21) C(22) F(18) -2.6(3) no
F(17) C(21) C(22) C(23) 177.4(2) no
F(18) C(22) C(21) C(20) 178.3(2) no
F(18) C(22) C(23) F(19) 1.2(3) no
F(18) C(22) C(23) C(24) -178.8(2) no
F(19) C(23) C(22) C(21) -178.7(2) no
F(19) C(23) C(24) F(20) 0.6(3) no
F(19) C(23) C(24) C(19) -179.4(2) no
F(20) C(24) C(19) C(20) 178.2(2) no
F(20) C(24) C(23) C(22) -179.4(2) no
O(1) P(1) C(1) C(2) 3.1(2) no
O(1) P(1) C(1) C(6) -173.60(10) no
O(1) P(1) C(7) C(8) -43.0(2) no
O(1) P(1) C(7) C(12) 135.30(10) no
O(2) P(1) C(1) C(2) 136.20(10) no
O(2) P(1) C(1) C(6) -40.60(10) no
O(2) P(1) C(7) C(8) -174.30(10) no
O(2) P(1) C(7) C(12) 3.9(2) no
O(3) P(2) C(13) C(14) -11.8(2) no
O(3) P(2) C(13) C(18) 165.40(10) no
O(3) P(2) C(19) C(20) 32.3(2) no
O(3) P(2) C(19) C(24) -148.1(2) no
O(4) P(2) C(13) C(14) -143.80(10) no
O(4) P(2) C(13) C(18) 33.4(2) no
O(4) P(2) C(19) C(20) 165.70(10) no
O(4) P(2) C(19) C(24) -14.7(2) no
O(5) C(27) C(26) C(25) 125.4(2) no
O(5) C(27) C(28) C(29) -126.4(2) no
O(6) C(36) C(35) C(34) -134.3(2) no
O(6) C(36) C(37) C(38) 132.4(2) no
N(1) C(25) C(26) C(27) 49.7(2) no
N(1) C(29) C(28) C(27) -48.2(2) no
N(2) C(34) C(35) C(36) -45.2(2) no
N(2) C(38) C(37) C(36) 49.4(2) no
C(1) P(1) C(7) C(8) 71.6(2) no
C(1) P(1) C(7) C(12) -110.10(10) no
C(1) C(2) C(3) C(4) 0.4(2) no
C(1) C(6) C(5) C(4) 0.7(3) no
C(2) C(1) P(1) C(7) -109.60(10) no
C(2) C(1) C(6) C(5) -1.1(2) no
C(2) C(3) C(4) C(5) -0.9(2) no
C(3) C(2) C(1) C(6) 0.5(2) no
C(3) C(4) C(5) C(6) 0.3(2) no
C(6) C(1) P(1) C(7) 73.70(10) no
C(7) C(8) C(9) C(10) 0.5(3) no
C(7) C(12) C(11) C(10) 1.6(3) no
C(8) C(7) C(12) C(11) -0.6(3) no
C(8) C(9) C(10) C(11) 0.5(3) no
C(9) C(8) C(7) C(12) -0.4(3) no
C(9) C(10) C(11) C(12) -1.5(3) no
C(13) P(2) C(19) C(20) -81.00(10) no
C(13) P(2) C(19) C(24) 98.5(2) no
C(13) C(14) C(15) C(16) 0.1(3) no
C(13) C(18) C(17) C(16) -2.7(3) no
C(14) C(13) P(2) C(19) 101.7(2) no
C(14) C(13) C(18) C(17) 2.5(3) no
C(14) C(15) C(16) C(17) -0.3(3) no
C(15) C(14) C(13) C(18) -1.1(3) no
C(15) C(16) C(17) C(18) 1.6(3) no
C(18) C(13) P(2) C(19) -81.1(2) no
C(19) C(20) C(21) C(22) 0.5(3) no
C(19) C(24) C(23) C(22) 0.7(3) no
C(20) C(19) C(24) C(23) -1.9(3) no
C(20) C(21) C(22) C(23) -1.8(3) no
C(21) C(20) C(19) C(24) 1.3(3) no
C(21) C(22) C(23) C(24) 1.2(3) no
C(25) N(1) C(29) C(28) 50.3(2) no
C(25) N(1) C(29) C(32) -71.9(2) no
C(25) N(1) C(29) C(33) 168.70(10) no
C(25) C(26) C(27) C(28) -55.7(2) no
C(26) C(25) N(1) C(29) -50.8(2) no
C(26) C(27) C(28) C(29) 54.7(2) no
C(27) C(26) C(25) C(30) -73.2(2) no
C(27) C(26) C(25) C(31) 164.7(2) no
C(27) C(28) C(29) C(32) 74.1(2) no
C(27) C(28) C(29) C(33) -162.9(2) no
C(29) N(1) C(25) C(30) 71.7(2) no
C(29) N(1) C(25) C(31) -169.8(2) no
C(34) N(2) C(38) C(37) -53.0(2) no
C(34) N(2) C(38) C(41) 70.1(2) no
C(34) N(2) C(38) C(42) -171.40(10) no
C(34) C(35) C(36) C(37) 49.7(2) no
C(35) C(34) N(2) C(38) 50.5(2) no
C(35) C(36) C(37) C(38) -51.6(2) no
C(36) C(35) C(34) C(39) 76.5(2) no
C(36) C(35) C(34) C(40) -160.4(2) no
C(36) C(37) C(38) C(41) -74.2(2) no
C(36) C(37) C(38) C(42) 163.8(2) no
C(38) N(2) C(34) C(39) -71.9(2) no
C(38) N(2) C(34) C(40) 169.40(10) no

loop_
_cod_related_entry_id
_cod_related_entry_database
_cod_related_entry_code
1 ChemSpider 30652195
